data_7158933
loop_
_publ_author_name
'Yao, Yunfei'
'Lin, Bo'
'Wu, Minze'
'Zhang, Yafang'
'Huang, Yangjie'
'Han, Xiaoyan'
'Weng, Zhiqiang'

_publ_section_title
;
 Synthesis of 2-trifluoromethyl thiazoles via [3 + 2] cycloaddition of
 pyridinium 1,4-zwitterionic thiolates with CF3CN
;
_journal_name_full 'Organic &amp; Biomolecular Chemistry'
_journal_paper_doi 10.1039/D2OB01749K
_journal_year 2022
_chemical_formula_moiety 'C8 H6 F3 N O4 S'
_chemical_formula_sum 'C8 H6 F3 N O4 S'
_chemical_formula_weight 269.20
_chemical_name_systematic P-1
_space_group_crystal_system triclinic
_space_group_IT_number 2
_space_group_name_Hall '-P 1'
_space_group_name_H-M_alt 'P -1'
_atom_sites_solution_hydrogens geom
_atom_sites_solution_primary dual
_audit_creation_date 2021-12-11
_audit_creation_method
;
Olex2 1.2
(compiled 2018.05.29 svn.r3508 for OlexSys, GUI svn.r5506)
;
_audit_update_record
;
2022-06-17 deposited with the CCDC.	2022-10-14 downloaded from the CCDC.
;
_cell_angle_alpha 74.601(3)
_cell_angle_beta 77.073(3)
_cell_angle_gamma 82.099(3)
_cell_formula_units_Z 2
_cell_length_a 7.7049(7)
_cell_length_b 8.0698(6)
_cell_length_c 9.0862(8)
_cell_measurement_reflns_used 9969
_cell_measurement_temperature 296(2)
_cell_measurement_theta_max 25.049
_cell_measurement_theta_min 2.371
_cell_volume 529.03(8)
_computing_cell_refinement 'SAINT V8.38A (?, 2016)'
_computing_data_reduction 'SAINT V8.38A (?, 2016)'
_computing_molecular_graphics 'Olex2 (Dolomanov et al., 2009)'
_computing_publication_material 'Olex2 (Dolomanov et al., 2009)'
_computing_structure_refinement 'ShelXL (Sheldrick, 2015)'
_computing_structure_solution 'ShelXT (Sheldrick, 2015)'
_diffrn_ambient_temperature 296.15
_diffrn_measured_fraction_theta_full 0.998
_diffrn_measured_fraction_theta_max 0.998
_diffrn_measurement_device_type 'CCD area detector'
_diffrn_measurement_method 'phi and omega scans'
_diffrn_radiation_monochromator graphite
_diffrn_radiation_type MoK\a
_diffrn_radiation_wavelength 0.71073
_diffrn_reflns_av_R_equivalents 0.0229
_diffrn_reflns_av_unetI/netI 0.0148
_diffrn_reflns_Laue_measured_fraction_full 0.998
_diffrn_reflns_Laue_measured_fraction_max 0.998
_diffrn_reflns_limit_h_max 9
_diffrn_reflns_limit_h_min -9
_diffrn_reflns_limit_k_max 9
_diffrn_reflns_limit_k_min -9
_diffrn_reflns_limit_l_max 10
_diffrn_reflns_limit_l_min -10
_diffrn_reflns_number 15440
_diffrn_reflns_point_group_measured_fraction_full 0.998
_diffrn_reflns_point_group_measured_fraction_max 0.998
_diffrn_reflns_theta_full 25.049
_diffrn_reflns_theta_max 25.049
_diffrn_reflns_theta_min 2.371
_exptl_absorpt_coefficient_mu 0.352
_exptl_absorpt_correction_T_max 0.7452
_exptl_absorpt_correction_T_min 0.6638
_exptl_absorpt_correction_type none
_exptl_crystal_colour 'clear light yellow'
_exptl_crystal_colour_lustre clear
_exptl_crystal_colour_modifier light
_exptl_crystal_colour_primary yellow
_exptl_crystal_density_diffrn 1.690
_exptl_crystal_description plate
_exptl_crystal_F_000 272
_exptl_crystal_size_max 0.1
_exptl_crystal_size_mid 0.05
_exptl_crystal_size_min 0.01
_refine_diff_density_max 0.316
_refine_diff_density_min -0.307
_refine_diff_density_rms 0.043
_refine_ls_extinction_coef 0.044(5)
_refine_ls_extinction_expression Fc^*^=kFc[1+0.001xFc^2^\l^3^/sin(2\q)]^-1/4^
_refine_ls_extinction_method 'SHELXL-2018/3 (Sheldrick 2018)'
_refine_ls_goodness_of_fit_ref 1.043
_refine_ls_hydrogen_treatment constr
_refine_ls_matrix_type full
_refine_ls_number_parameters 157
_refine_ls_number_reflns 1877
_refine_ls_number_restraints 0
_refine_ls_restrained_S_all 1.043
_refine_ls_R_factor_all 0.0272
_refine_ls_R_factor_gt 0.0263
_refine_ls_shift/su_max 0.001
_refine_ls_shift/su_mean 0.000
_refine_ls_structure_factor_coef Fsqd
_refine_ls_weighting_details 'w=1/[\s^2^(Fo^2^)+(0.0312P)^2^+0.2814P] where P=(Fo^2^+2Fc^2^)/3'
_refine_ls_weighting_scheme calc
_refine_ls_wR_factor_gt 0.0652
_refine_ls_wR_factor_ref 0.0658
_reflns_Friedel_coverage 0.000
_reflns_number_gt 1807
_reflns_number_total 1877
_reflns_threshold_expression 'I > 2\s(I)'
_cod_data_source_file d2ob01749k2.cif
_cod_data_source_block cf3sz
_cod_database_code 7158933
_shelx_shelxl_version_number 2018/3
_shelx_space_group_comment
;
The symmetry employed for this shelxl refinement is uniquely defined
by the following loop, which should always be used as a source of
symmetry information in preference to the above space-group names.
They are only intended as comments.
;
_shelx_estimated_absorpt_t_max 0.996
_shelx_estimated_absorpt_t_min 0.966
_olex2_refinement_description
;
1. Fixed Uiso
 At 1.5 times of:
  All C(H,H,H) groups
2.a Idealised Me refined as rotating group:
 C5(H5A,H5B,H5C), C7(H7A,H7B,H7C)
;
_olex2_submission_special_instructions 'No special instructions were received'

loop_
_space_group_symop_operation_xyz
'x, y, z'
'-x, -y, -z'

loop_
_atom_site_label
_atom_site_type_symbol
_atom_site_fract_x
_atom_site_fract_y
_atom_site_fract_z
_atom_site_U_iso_or_equiv
_atom_site_adp_type
_atom_site_occupancy
_atom_site_site_symmetry_order
_atom_site_calc_flag
_atom_site_refinement_flags_posn
_atom_site_refinement_flags_adp
_atom_site_refinement_flags_occupancy
_atom_site_disorder_assembly
_atom_site_disorder_group
S1 S 0.16615(5) 0.72814(4) 0.51791(4) 0.02247(14) Uani 1 1 d . . . . .
F3 F 0.24776(14) 0.93432(13) 0.09688(11) 0.0422(3) Uani 1 1 d . . . . .
F1 F 0.05388(15) 1.01752(12) 0.27578(11) 0.0423(3) Uani 1 1 d . . . . .
O2 O 0.47523(15) 0.29070(13) 0.28044(12) 0.0308(3) Uani 1 1 d . . . . .
O3 O 0.39611(14) 0.28953(14) 0.71145(12) 0.0305(3) Uani 1 1 d . . . . .
O4 O 0.20767(15) 0.48817(14) 0.81440(12) 0.0296(3) Uani 1 1 d . . . . .
F2 F -0.01747(16) 0.85485(13) 0.15147(14) 0.0527(3) Uani 1 1 d . . . . .
O1 O 0.26449(15) 0.15445(13) 0.47092(14) 0.0335(3) Uani 1 1 d . . . . .
N1 N 0.22275(15) 0.58320(15) 0.28916(13) 0.0214(3) Uani 1 1 d . . . . .
C6 C 0.29287(19) 0.41567(18) 0.69910(16) 0.0225(3) Uani 1 1 d . . . . .
C2 C 0.26753(18) 0.46086(18) 0.41458(16) 0.0200(3) Uani 1 1 d . . . . .
C4 C 0.33307(19) 0.28257(18) 0.39501(16) 0.0221(3) Uani 1 1 d . . . . .
C1 C 0.16789(18) 0.72766(18) 0.32963(16) 0.0211(3) Uani 1 1 d . . . . .
C3 C 0.24533(18) 0.51514(17) 0.54872(16) 0.0204(3) Uani 1 1 d . . . . .
C8 C 0.1121(2) 0.88420(19) 0.21310(17) 0.0255(3) Uani 1 1 d . . . . .
C5 C 0.5540(3) 0.1272(2) 0.2465(2) 0.0386(4) Uani 1 1 d . . . . .
H5A H 0.661308 0.145829 0.168778 0.058 Uiso 1 1 calc GR . . . .
H5B H 0.470702 0.078705 0.208787 0.058 Uiso 1 1 calc GR . . . .
H5C H 0.582062 0.049043 0.339710 0.058 Uiso 1 1 calc GR . . . .
C7 C 0.2576(3) 0.4096(2) 0.96421(19) 0.0439(5) Uani 1 1 d . . . . .
H7A H 0.384555 0.408100 0.953338 0.066 Uiso 1 1 calc GR . . . .
H7B H 0.222826 0.293609 1.000374 0.066 Uiso 1 1 calc GR . . . .
H7C H 0.198228 0.475112 1.037908 0.066 Uiso 1 1 calc GR . . . .

loop_
_atom_site_aniso_label
_atom_site_aniso_U_11
_atom_site_aniso_U_22
_atom_site_aniso_U_33
_atom_site_aniso_U_23
_atom_site_aniso_U_13
_atom_site_aniso_U_12
S1 0.0269(2) 0.0207(2) 0.0209(2) -0.00830(14) -0.00540(14) 0.00207(13)
F3 0.0466(6) 0.0374(6) 0.0290(5) 0.0042(4) 0.0023(4) 0.0022(4)
F1 0.0621(7) 0.0228(5) 0.0364(5) -0.0071(4) -0.0075(5) 0.0119(4)
O2 0.0364(6) 0.0240(6) 0.0281(6) -0.0096(4) 0.0009(5) 0.0049(4)
O3 0.0317(6) 0.0287(6) 0.0303(6) -0.0038(4) -0.0115(5) 0.0026(5)
O4 0.0414(6) 0.0304(6) 0.0181(5) -0.0072(4) -0.0068(4) -0.0027(5)
F2 0.0642(7) 0.0350(6) 0.0662(7) 0.0085(5) -0.0491(6) -0.0102(5)
O1 0.0334(6) 0.0209(6) 0.0440(7) -0.0060(5) -0.0052(5) -0.0024(5)
N1 0.0231(6) 0.0208(6) 0.0211(6) -0.0057(5) -0.0059(5) -0.0007(5)
C6 0.0237(7) 0.0236(7) 0.0214(7) -0.0044(6) -0.0057(6) -0.0056(6)
C2 0.0191(7) 0.0202(7) 0.0211(7) -0.0053(5) -0.0048(5) -0.0011(5)
C4 0.0238(7) 0.0228(7) 0.0225(7) -0.0075(6) -0.0104(6) 0.0015(6)
C1 0.0213(7) 0.0226(7) 0.0204(7) -0.0063(6) -0.0051(5) -0.0012(5)
C3 0.0192(7) 0.0204(7) 0.0216(7) -0.0058(5) -0.0040(5) -0.0006(5)
C8 0.0296(8) 0.0217(7) 0.0257(8) -0.0056(6) -0.0076(6) -0.0008(6)
C5 0.0477(10) 0.0312(9) 0.0373(9) -0.0183(7) -0.0077(8) 0.0146(7)
C7 0.0697(13) 0.0448(10) 0.0199(8) -0.0046(7) -0.0151(8) -0.0098(9)

loop_
_atom_type_symbol
_atom_type_description
_atom_type_scat_dispersion_real
_atom_type_scat_dispersion_imag
_atom_type_scat_source
C C 0.0033 0.0016 'International Tables Vol C Tables 4.2.6.8 and 6.1.1.4'
H H 0.0000 0.0000 'International Tables Vol C Tables 4.2.6.8 and 6.1.1.4'
F F 0.0171 0.0103 'International Tables Vol C Tables 4.2.6.8 and 6.1.1.4'
N N 0.0061 0.0033 'International Tables Vol C Tables 4.2.6.8 and 6.1.1.4'
O O 0.0106 0.0060 'International Tables Vol C Tables 4.2.6.8 and 6.1.1.4'
S S 0.1246 0.1234 'International Tables Vol C Tables 4.2.6.8 and 6.1.1.4'

loop_
_geom_angle_atom_site_label_1
_geom_angle_atom_site_label_2
_geom_angle_atom_site_label_3
_geom_angle
_geom_angle_site_symmetry_1
_geom_angle_site_symmetry_3
_geom_angle_publ_flag
C1 S1 C3 88.43(7) . . ?
C4 O2 C5 116.06(12) . . ?
C6 O4 C7 114.87(13) . . ?
C1 N1 C2 109.24(12) . . ?
O3 C6 O4 125.95(13) . . ?
O3 C6 C3 123.45(13) . . ?
O4 C6 C3 110.59(12) . . ?
N1 C2 C4 118.51(12) . . ?
C3 C2 N1 115.40(12) . . ?
C3 C2 C4 126.09(13) . . ?
O2 C4 C2 109.51(12) . . ?
O1 C4 O2 126.07(13) . . ?
O1 C4 C2 124.41(13) . . ?
N1 C1 S1 116.82(11) . . ?
N1 C1 C8 120.25(12) . . ?
C8 C1 S1 122.92(10) . . ?
C6 C3 S1 122.24(10) . . ?
C2 C3 S1 110.10(10) . . ?
C2 C3 C6 127.51(13) . . ?
F3 C8 C1 111.31(12) . . ?
F1 C8 F3 106.71(12) . . ?
F1 C8 C1 112.08(12) . . ?
F2 C8 F3 107.40(13) . . ?
F2 C8 F1 107.40(13) . . ?
F2 C8 C1 111.67(12) . . ?

loop_
_geom_bond_atom_site_label_1
_geom_bond_atom_site_label_2
_geom_bond_distance
_geom_bond_site_symmetry_2
_geom_bond_publ_flag
S1 C1 1.7088(14) . ?
S1 C3 1.7139(14) . ?
F3 C8 1.3291(18) . ?
F1 C8 1.3272(17) . ?
O2 C4 1.3271(18) . ?
O2 C5 1.4550(18) . ?
O3 C6 1.1992(18) . ?
O4 C6 1.3353(18) . ?
O4 C7 1.4531(19) . ?
F2 C8 1.3238(18) . ?
O1 C4 1.1967(18) . ?
N1 C2 1.3701(18) . ?
N1 C1 1.3021(18) . ?
C6 C3 1.4853(19) . ?
C2 C4 1.5009(19) . ?
C2 C3 1.370(2) . ?
C1 C8 1.498(2) . ?
